data_2217561
loop_
_publ_author_name
'Penkova, Larysa'
'Azarkh, Mikhail P.'
'Haukka, Matti'
'Meyer, Franc'
'Fritsky, Igor O.'

_publ_section_title
;<i>catena</i>-Poly[[[<i>trans</i>-diaquabis(pyridine-\k<i>N</i>)cobalt(II)]-\m-(4-{<i>N</i>'-[1-(3-acetyl-4-methyl-1<i>H</i>-pyrazol-5-yl)ethylidene]hydrazino}benzoato-\k^3^<i>O</i>:<i>N</i>,<i>N</i>')-[bis(pyridine-\k<i>N</i>)cobalt(III)]-\m-(4-{<i>N</i>'-[1-(3-acetyl-4-methyl-1<i>H</i>-pyrazol-5-yl)ethylidene]hydrazino}benzoato-\k^3^<i>N</i>,<i>N</i>':<i>O</i>)]perchlorate
 3.66-hydrate]
;
_journal_coeditor_code IM2050
_journal_issue 2
_journal_name_full 'Acta Crystallographica Section E'
_journal_page_first m432
_journal_page_last m433
_journal_paper_doi 10.1107/S1600536808002675
_journal_volume 64
_journal_year 2008
_chemical_formula_iupac '[Co2 (C15 H14 N4 O3)2 (C5 H5 N)4 (H2 O)2] Cl O4, 3.66H2 O'
_chemical_formula_moiety 'C50 H52 Co2 N12 O8 +, Cl O4 -, 3.66(H2 O)'
_chemical_formula_sum 'C50 H59.33 Cl Co2 N12 O15.66'
_chemical_formula_weight 1232.38
_chemical_name_systematic
;
<i>catena</i>-Poly[[[<i>trans</i>-diaquabis(pyridine-\kN)cobalt(II)]-
\m-(4-{N'-[1-(3-acetyl-4-methyl-1<i>H</i>-pyrazol-5-
yl)ethylidene]hydrazino}benzoato-\k^3^<i>O</i>:<i>N</i>,<i>N</i>')-
[bis(pyridine-\kN)cobalt(III)]-\m-(4-{N'-[1-(3-acetyl-4-methyl-1<i>H</i>-
pyrazol-5-yl)ethylidene]hydrazino}benzoato-
\k^3^<i>N</i>,<i>N'</i>:<i>O</i>)]perchlorate 3.66-hydrate]
;
_space_group_IT_number 2
_symmetry_cell_setting triclinic
_symmetry_space_group_name_Hall '-P 1'
_symmetry_space_group_name_H-M 'P -1'
_atom_sites_solution_hydrogens geom
_atom_sites_solution_primary direct
_atom_sites_solution_secondary difmap
_audit_creation_method SHELXL-97
_cell_angle_alpha 85.969(2)
_cell_angle_beta 80.844(2)
_cell_angle_gamma 84.660(2)
_cell_formula_units_Z 2
_cell_length_a 10.1128(2)
_cell_length_b 13.9615(4)
_cell_length_c 20.1840(6)
_cell_measurement_reflns_used 30667
_cell_measurement_temperature 120(2)
_cell_measurement_theta_max 27.48
_cell_measurement_theta_min 1.00
_cell_volume 2796.79(13)
_computing_cell_refinement 'DENZO/SCALEPACK (Otwinowski & Minor, 1997)'
_computing_data_collection 'COLLECT (Bruker, 2004)'
_computing_data_reduction 'DENZO/SCALEPACK (Otwinowski & Minor, 1997)'
_computing_molecular_graphics 'DIAMOND (Brandenburg, 2006)'
_computing_publication_material 'SHELXL97 (Sheldrick, 2008)'
_computing_structure_refinement 'SHELXL97 (Sheldrick, 2008)'
_computing_structure_solution 'SIR2004 (Burla <i>et al.</i>,  2005)'
_diffrn_ambient_temperature 120(2)
_diffrn_detector_area_resol_mean 9
_diffrn_measured_fraction_theta_full 0.999
_diffrn_measured_fraction_theta_max 0.999
_diffrn_measurement_device '95mm CCD camera on \k-goniostat'
_diffrn_measurement_device_type 'Nonius KappaCCD'
_diffrn_measurement_method '\f scans and \w scans with \k offset'
_diffrn_radiation_monochromator 'horizontally mounted graphite crystal'
_diffrn_radiation_source 'fine-focus sealed tube'
_diffrn_radiation_type MoK\a
_diffrn_radiation_wavelength 0.71073
_diffrn_reflns_av_R_equivalents 0.0581
_diffrn_reflns_av_sigmaI/netI 0.0545
_diffrn_reflns_limit_h_max 12
_diffrn_reflns_limit_h_min -11
_diffrn_reflns_limit_k_max 16
_diffrn_reflns_limit_k_min -16
_diffrn_reflns_limit_l_max 24
_diffrn_reflns_limit_l_min -24
_diffrn_reflns_number 37217
_diffrn_reflns_theta_full 25.00
_diffrn_reflns_theta_max 25.00
_diffrn_reflns_theta_min 2.42
_exptl_absorpt_coefficient_mu 0.719
_exptl_absorpt_correction_T_max 0.9591
_exptl_absorpt_correction_T_min 0.8655
_exptl_absorpt_correction_type multi-scan
_exptl_absorpt_process_details '(SORTAV; Blessing, 1995)'
_exptl_crystal_colour orange
_exptl_crystal_density_diffrn 1.463
_exptl_crystal_density_method 'not measured'
_exptl_crystal_description plate
_exptl_crystal_F_000 1279
_exptl_crystal_size_max 0.22
_exptl_crystal_size_mid 0.14
_exptl_crystal_size_min 0.06
_refine_diff_density_max 0.889
_refine_diff_density_min -0.888
_refine_ls_extinction_method none
_refine_ls_goodness_of_fit_ref 1.037
_refine_ls_hydrogen_treatment constr
_refine_ls_matrix_type full
_refine_ls_number_parameters 763
_refine_ls_number_reflns 9843
_refine_ls_number_restraints 0
_refine_ls_restrained_S_all 1.037
_refine_ls_R_factor_all 0.0705
_refine_ls_R_factor_gt 0.0458
_refine_ls_shift/su_max 0.002
_refine_ls_shift/su_mean 0.000
_refine_ls_structure_factor_coef Fsqd
_refine_ls_weighting_details 'calc w=1/[\s^2^(Fo^2^)+(0.0577P)^2^+3.0428P] where P=(Fo^2^+2Fc^2^)/3'
_refine_ls_weighting_scheme calc
_refine_ls_wR_factor_gt 0.1127
_refine_ls_wR_factor_ref 0.1247
_reflns_number_gt 7347
_reflns_number_total 9843
_reflns_threshold_expression I>2\s(I)
_cod_data_source_file im2050.cif
_cod_data_source_block I
_cod_database_code 2217561
_cod_database_fobs_code 2217561

loop_
_symmetry_equiv_pos_as_xyz
'x, y, z'
'-x, -y, -z'

loop_
_atom_site_type_symbol
_atom_site_label
_atom_site_fract_x
_atom_site_fract_y
_atom_site_fract_z
_atom_site_U_iso_or_equiv
_atom_site_adp_type
_atom_site_calc_flag
_atom_site_refinement_flags
_atom_site_occupancy
Co Co1 0.5000 0.5000 0.0000 0.01772(15) Uani d S 1
Co Co2 0.21356(4) 1.07447(3) -0.24729(2) 0.01750(12) Uani d . 1
Co Co3 0.5000 0.5000 -0.5000 0.03393(19) Uani d S 1
Cl Cl1 0.17180(9) 0.29650(7) 0.18619(6) 0.0437(3) Uani d . 1
O O1 0.3981(2) 0.48640(16) 0.10222(11) 0.0238(5) Uani d . 1
H H1O 0.3275 0.5362 0.0988 0.036 Uiso d R 1
H H1P 0.3550 0.4332 0.1172 0.036 Uiso d R 1
O O2 0.4367(2) 0.64311(14) -0.00198(11) 0.0219(5) Uani d . 1
O O3 0.2401(2) 0.64052(15) 0.06781(11) 0.0222(5) Uani d . 1
O O4 0.7502(3) 1.2930(2) -0.31889(14) 0.0480(7) Uani d . 1
O O5 -0.3956(2) 0.97963(18) -0.18204(12) 0.0310(6) Uani d . 1
O O6 0.7025(3) 0.69155(19) -0.51207(15) 0.0457(7) Uani d . 1
O O7 0.4953(3) 0.64269(18) -0.50015(14) 0.0399(6) Uani d . 1
O O8 0.2835(3) 0.50375(19) -0.47900(13) 0.0401(6) Uani d . 1
H H8O 0.2240 0.5442 -0.5030 0.060 Uiso d R 1
H H8P 0.2688 0.4390 -0.4771 0.060 Uiso d R 1
O O9 0.0962(4) 0.2458(3) 0.1503(3) 0.0960(14) Uani d . 1
O O10 0.3055(3) 0.2999(2) 0.15105(17) 0.0555(9) Uani d . 1
O O11 0.1786(4) 0.2494(3) 0.25130(19) 0.0894(14) Uani d . 1
O O12 0.1115(4) 0.3924(2) 0.19205(19) 0.0725(10) Uani d . 1
O O13 0.8827(3) 1.4012(2) -0.43516(17) 0.0608(9) Uani d . 1
H H13O 0.8317 1.3753 -0.3979 0.091 Uiso d R 1
H H13P 0.9545 1.3597 -0.4541 0.091 Uiso d R 1
O O14 0.9497(3) 0.7500(3) -0.5003(2) 0.0860(12) Uani d . 1
H H14O 0.9703 0.7543 -0.4563 0.129 Uiso d R 1
H H14P 0.8572 0.7380 -0.4969 0.129 Uiso d R 1
O O15 1.0143(5) 0.7592(4) -0.3707(3) 0.0713(16) Uani d P 0.67
O O16A 1.1607(12) 0.5972(9) -0.3717(6) 0.074(3) Uani d P 0.33
O O16B 1.0770(14) 0.6548(10) -0.3599(8) 0.100(5) Uani d P 0.33
O O16C 1.1802(16) 0.6246(10) -0.3162(7) 0.096(4) Uani d P 0.33
N N1 0.6795(3) 0.53403(19) 0.03527(14) 0.0230(6) Uani d . 1
N N2 0.1470(2) 1.04316(18) -0.09920(12) 0.0182(6) Uani d . 1
H H2N 0.0643 1.0357 -0.1146 0.027 Uiso d R 1
N N3 0.2300(2) 1.08608(17) -0.15337(13) 0.0178(6) Uani d . 1
N N4 0.3844(2) 1.12656(18) -0.25893(13) 0.0194(6) Uani d . 1
N N5 0.4711(2) 1.15209(18) -0.31271(13) 0.0208(6) Uani d . 1
N N6 0.2812(2) 0.93692(18) -0.23800(13) 0.0201(6) Uani d . 1
N N7 0.1348(2) 1.20892(18) -0.25619(13) 0.0201(6) Uani d . 1
N N8 -0.0578(2) 1.02941(18) -0.18460(13) 0.0194(6) Uani d . 1
N N9 0.0359(2) 1.04090(18) -0.23749(13) 0.0190(6) Uani d . 1
N N10 0.2051(2) 1.05454(19) -0.34023(13) 0.0201(6) Uani d . 1
N N11 0.3197(3) 1.05118(19) -0.38960(13) 0.0223(6) Uani d . 1
H H11N 0.3799 1.0952 -0.3785 0.033 Uiso d R 1
N N12 0.5142(3) 0.4901(2) -0.39281(16) 0.0387(8) Uani d . 1
C C1 0.7372(3) 0.4779(3) 0.08101(19) 0.0320(8) Uani d . 1
H H1 0.6910 0.4252 0.1026 0.038 Uiso calc R 1
C C2 0.8603(4) 0.4924(3) 0.0986(2) 0.0421(10) Uani d . 1
H H2 0.8966 0.4518 0.1322 0.050 Uiso calc R 1
C C3 0.9287(4) 0.5675(3) 0.0659(2) 0.0440(11) Uani d . 1
H H3 1.0151 0.5779 0.0756 0.053 Uiso calc R 1
C C4 0.8709(4) 0.6272(3) 0.0193(2) 0.0395(10) Uani d . 1
H H4 0.9156 0.6802 -0.0030 0.047 Uiso calc R 1
C C5 0.7469(3) 0.6086(2) 0.00551(19) 0.0286(8) Uani d . 1
H H5 0.7069 0.6501 -0.0264 0.034 Uiso calc R 1
C C6 0.3195(3) 0.6796(2) 0.02241(16) 0.0182(7) Uani d . 1
C C7 0.2778(3) 0.7762(2) -0.00855(16) 0.0177(7) Uani d . 1
C C8 0.1421(3) 0.8123(2) 0.00155(16) 0.0187(7) Uani d . 1
H H8 0.0776 0.7770 0.0302 0.022 Uiso calc R 1
C C9 0.1020(3) 0.8986(2) -0.02991(15) 0.0183(7) Uani d . 1
H H9 0.0095 0.9211 -0.0238 0.022 Uiso calc R 1
C C10 0.1953(3) 0.9536(2) -0.07052(15) 0.0162(6) Uani d . 1
C C11 0.3308(3) 0.9188(2) -0.08003(15) 0.0184(7) Uani d . 1
H H11 0.3958 0.9557 -0.1069 0.022 Uiso calc R 1
C C12 0.3700(3) 0.8307(2) -0.05040(16) 0.0186(7) Uani d . 1
H H12 0.4617 0.8065 -0.0587 0.022 Uiso calc R 1
C C13 0.3309(3) 1.1311(2) -0.14138(16) 0.0188(7) Uani d . 1
C C14 0.3557(3) 1.1503(2) -0.07296(17) 0.0249(7) Uani d . 1
H H14A 0.2746 1.1405 -0.0404 0.037 Uiso calc R 1
H H14B 0.3785 1.2170 -0.0726 0.037 Uiso calc R 1
H H14C 0.4303 1.1062 -0.0608 0.037 Uiso calc R 1
C C15 0.4178(3) 1.1587(2) -0.20213(16) 0.0205(7) Uani d . 1
C C16 0.5345(3) 1.2072(2) -0.21908(17) 0.0241(7) Uani d . 1
C C17 0.6133(4) 1.2510(3) -0.17371(19) 0.0350(9) Uani d . 1
H H17A 0.6955 1.2737 -0.2001 0.053 Uiso calc R 1
H H17B 0.6370 1.2025 -0.1391 0.053 Uiso calc R 1
H H17C 0.5588 1.3054 -0.1523 0.053 Uiso calc R 1
C C18 0.5634(3) 1.2011(2) -0.28909(17) 0.0237(7) Uani d . 1
C C19 0.6754(3) 1.2395(3) -0.33711(19) 0.0320(8) Uani d . 1
C C20 0.6922(4) 1.2133(3) -0.40887(18) 0.0339(9) Uani d . 1
H H20A 0.6500 1.2654 -0.4355 0.051 Uiso calc R 1
H H20B 0.6493 1.1538 -0.4114 0.051 Uiso calc R 1
H H20C 0.7881 1.2035 -0.4267 0.051 Uiso calc R 1
C C21 0.1994(3) 0.8673(2) -0.21359(18) 0.0268(8) Uani d . 1
H H21 0.1058 0.8845 -0.2024 0.032 Uiso calc R 1
C C22 0.2465(4) 0.7726(3) -0.2044(2) 0.0381(9) Uani d . 1
H H22 0.1860 0.7255 -0.1870 0.046 Uiso calc R 1
C C23 0.3820(4) 0.7463(3) -0.2205(2) 0.0399(10) Uani d . 1
H H23 0.4164 0.6812 -0.2142 0.048 Uiso calc R 1
C C24 0.4662(3) 0.8162(2) -0.24604(19) 0.0314(8) Uani d . 1
H H24 0.5600 0.8001 -0.2578 0.038 Uiso calc R 1
C C25 0.4128(3) 0.9100(2) -0.25427(16) 0.0223(7) Uani d . 1
H H25 0.4717 0.9578 -0.2723 0.027 Uiso calc R 1
C C26 0.1629(3) 1.2650(2) -0.31292(18) 0.0271(8) Uani d . 1
H H26 0.2289 1.2410 -0.3481 0.033 Uiso calc R 1
C C27 0.1002(4) 1.3552(3) -0.32191(19) 0.0341(9) Uani d . 1
H H27 0.1217 1.3922 -0.3629 0.041 Uiso calc R 1
C C28 0.0055(4) 1.3921(3) -0.27101(19) 0.0339(9) Uani d . 1
H H28 -0.0385 1.4547 -0.2762 0.041 Uiso calc R 1
C C29 -0.0238(3) 1.3358(2) -0.21226(18) 0.0283(8) Uani d . 1
H H29 -0.0880 1.3593 -0.1762 0.034 Uiso calc R 1
C C30 0.0415(3) 1.2449(2) -0.20685(17) 0.0233(7) Uani d . 1
H H30 0.0198 1.2061 -0.1667 0.028 Uiso calc R 1
C C31 -0.2796(3) 0.9752(3) -0.08851(18) 0.0332(9) Uani d . 1
H H31A -0.3684 0.9657 -0.0626 0.050 Uiso calc R 1
H H31B -0.2464 1.0333 -0.0747 0.050 Uiso calc R 1
H H31C -0.2171 0.9193 -0.0802 0.050 Uiso calc R 1
C C32 -0.2900(3) 0.9865(2) -0.16167(17) 0.0232(7) Uani d . 1
C C33 -0.1682(3) 1.0067(2) -0.20892(16) 0.0210(7) Uani d . 1
C C34 -0.1440(3) 1.0034(2) -0.27931(17) 0.0225(7) Uani d . 1
C C35 -0.2355(3) 0.9745(3) -0.32410(18) 0.0295(8) Uani d . 1
H H35A -0.1872 0.9713 -0.3701 0.044 Uiso calc R 1
H H35B -0.3133 1.0221 -0.3234 0.044 Uiso calc R 1
H H35C -0.2662 0.9112 -0.3083 0.044 Uiso calc R 1
C C36 -0.0115(3) 1.0268(2) -0.29541(16) 0.0215(7) Uani d . 1
C C37 0.0898(3) 1.0350(2) -0.35526(16) 0.0214(7) Uani d . 1
C C38 0.0627(3) 1.0239(3) -0.42464(17) 0.0297(8) Uani d . 1
H H38A 0.1436 1.0353 -0.4570 0.044 Uiso calc R 1
H H38B -0.0111 1.0706 -0.4344 0.044 Uiso calc R 1
H H38C 0.0379 0.9584 -0.4282 0.044 Uiso calc R 1
C C39 0.3831(3) 0.9603(2) -0.40649(16) 0.0224(7) Uani d . 1
C C40 0.3147(3) 0.8779(2) -0.40348(17) 0.0277(8) Uani d . 1
H H40 0.2228 0.8788 -0.3837 0.033 Uiso calc R 1
C C41 0.3814(3) 0.7946(3) -0.42952(18) 0.0297(8) Uani d . 1
H H41 0.3341 0.7386 -0.4280 0.036 Uiso calc R 1
C C42 0.5161(3) 0.7912(2) -0.45783(17) 0.0286(8) Uani d . 1
C C43 0.5868(3) 0.8706(2) -0.45577(17) 0.0277(8) Uani d . 1
H H43 0.6807 0.8672 -0.4715 0.033 Uiso calc R 1
C C44 0.5215(3) 0.9551(2) -0.43091(16) 0.0247(7) Uani d . 1
H H44 0.5704 1.0098 -0.4303 0.030 Uiso calc R 1
C C45 0.5781(4) 0.7027(3) -0.49202(19) 0.0345(9) Uani d . 1
C C46 0.5982(4) 0.5392(3) -0.3651(2) 0.0433(10) Uani d . 1
H H46 0.6587 0.5775 -0.3940 0.052 Uiso calc R 1
C C47 0.6008(5) 0.5368(3) -0.2967(2) 0.0493(11) Uani d . 1
H H47 0.6627 0.5717 -0.2793 0.059 Uiso calc R 1
C C48 0.5112(5) 0.4824(3) -0.2540(2) 0.0484(11) Uani d . 1
H H48 0.5098 0.4799 -0.2067 0.058 Uiso calc R 1
C C49 0.4248(5) 0.4324(3) -0.2814(2) 0.0499(11) Uani d . 1
H H49 0.3618 0.3951 -0.2535 0.060 Uiso calc R 1
C C50 0.4309(4) 0.4373(3) -0.3511(2) 0.0459(10) Uani d . 1
H H50 0.3723 0.4009 -0.3697 0.055 Uiso calc R 1

loop_
_atom_site_aniso_label
_atom_site_aniso_U_11
_atom_site_aniso_U_22
_atom_site_aniso_U_33
_atom_site_aniso_U_12
_atom_site_aniso_U_13
_atom_site_aniso_U_23
Co1 0.0140(3) 0.0171(3) 0.0220(3) -0.0012(2) -0.0034(2) 0.0000(2)
Co2 0.0134(2) 0.0219(2) 0.0169(2) -0.00310(16) -0.00041(16) -0.00095(17)
Co3 0.0423(4) 0.0287(4) 0.0295(4) 0.0038(3) -0.0036(3) -0.0060(3)
Cl1 0.0306(5) 0.0399(5) 0.0564(7) -0.0010(4) -0.0013(4) 0.0120(5)
O1 0.0211(11) 0.0249(12) 0.0248(13) -0.0023(9) -0.0033(10) 0.0024(10)
O2 0.0131(11) 0.0194(11) 0.0319(13) -0.0020(9) 0.0004(9) 0.0005(10)
O3 0.0187(11) 0.0218(11) 0.0248(13) -0.0028(9) 0.0001(10) 0.0023(10)
O4 0.0394(15) 0.070(2) 0.0379(17) -0.0346(15) 0.0002(13) -0.0043(14)
O5 0.0153(12) 0.0510(16) 0.0272(14) -0.0082(10) -0.0022(10) -0.0003(11)
O6 0.0386(16) 0.0371(15) 0.0560(19) 0.0053(12) 0.0066(13) -0.0077(13)
O7 0.0453(16) 0.0295(14) 0.0451(17) 0.0017(12) -0.0070(13) -0.0105(12)
O8 0.0409(15) 0.0361(15) 0.0418(17) 0.0062(12) -0.0070(12) -0.0036(13)
O9 0.074(3) 0.084(3) 0.141(4) -0.028(2) -0.033(3) -0.019(3)
O10 0.0296(15) 0.0569(19) 0.072(2) -0.0041(13) 0.0040(14) 0.0262(16)
O11 0.067(2) 0.110(3) 0.066(2) 0.031(2) 0.0190(19) 0.051(2)
O12 0.073(2) 0.055(2) 0.085(3) 0.0264(17) -0.0149(19) 0.0010(18)
O13 0.0453(18) 0.065(2) 0.066(2) -0.0058(15) 0.0002(16) 0.0170(17)
O14 0.049(2) 0.083(3) 0.120(4) -0.0022(18) -0.002(2) 0.006(2)
O15 0.044(3) 0.087(4) 0.078(4) -0.025(3) 0.028(3) -0.030(3)
O16A 0.068(7) 0.083(8) 0.065(8) -0.006(6) 0.017(6) -0.024(6)
O16B 0.075(8) 0.080(9) 0.125(13) 0.000(7) 0.043(9) -0.010(8)
O16C 0.130(12) 0.087(9) 0.070(9) -0.021(8) 0.007(8) -0.026(7)
N1 0.0185(14) 0.0263(15) 0.0247(16) 0.0007(11) -0.0044(12) -0.0067(12)
N2 0.0139(12) 0.0250(14) 0.0146(14) -0.0015(10) -0.0001(10) 0.0020(11)
N3 0.0155(13) 0.0188(13) 0.0171(14) -0.0005(10) 0.0020(11) 0.0012(11)
N4 0.0168(13) 0.0231(14) 0.0178(15) -0.0018(11) -0.0010(11) -0.0007(11)
N5 0.0162(13) 0.0255(14) 0.0197(15) -0.0051(11) 0.0014(11) -0.0004(11)
N6 0.0187(14) 0.0244(14) 0.0171(14) -0.0034(11) -0.0016(11) -0.0016(11)
N7 0.0152(13) 0.0261(14) 0.0186(15) -0.0028(11) -0.0008(11) -0.0023(12)
N8 0.0129(13) 0.0236(14) 0.0212(15) -0.0022(10) -0.0009(11) -0.0005(11)
N9 0.0162(13) 0.0237(14) 0.0167(14) -0.0035(11) -0.0002(11) -0.0011(11)
N10 0.0144(13) 0.0280(15) 0.0166(14) -0.0042(11) 0.0032(11) -0.0021(11)
N11 0.0183(13) 0.0276(15) 0.0196(15) -0.0073(11) 0.0049(11) -0.0036(12)
N12 0.0454(19) 0.0373(18) 0.0323(19) 0.0025(15) -0.0037(15) -0.0075(15)
C1 0.0277(19) 0.037(2) 0.031(2) -0.0026(16) -0.0057(16) -0.0015(17)
C2 0.030(2) 0.061(3) 0.039(2) 0.0030(19) -0.0191(18) -0.011(2)
C3 0.0213(19) 0.063(3) 0.052(3) -0.0060(19) -0.0067(18) -0.029(2)
C4 0.028(2) 0.043(2) 0.050(3) -0.0132(17) -0.0043(18) -0.015(2)
C5 0.0238(18) 0.0263(18) 0.037(2) -0.0057(14) -0.0039(15) -0.0062(16)
C6 0.0160(16) 0.0201(16) 0.0205(17) -0.0047(13) -0.0060(13) -0.0029(13)
C7 0.0171(15) 0.0184(15) 0.0180(17) -0.0012(12) -0.0027(13) -0.0038(13)
C8 0.0162(15) 0.0211(16) 0.0181(17) -0.0052(12) 0.0018(13) -0.0016(13)
C9 0.0110(14) 0.0252(17) 0.0186(17) -0.0012(12) -0.0006(12) -0.0040(13)
C10 0.0152(15) 0.0179(15) 0.0149(16) -0.0010(12) -0.0007(12) -0.0021(12)
C11 0.0154(15) 0.0218(16) 0.0171(17) -0.0046(12) 0.0006(12) 0.0011(13)
C12 0.0117(14) 0.0226(16) 0.0211(17) -0.0012(12) -0.0009(13) -0.0019(13)
C13 0.0163(15) 0.0186(16) 0.0212(17) 0.0014(12) -0.0038(13) -0.0002(13)
C14 0.0247(17) 0.0293(18) 0.0213(18) -0.0049(14) -0.0035(14) -0.0018(14)
C15 0.0189(16) 0.0203(16) 0.0226(18) -0.0014(13) -0.0044(13) -0.0001(13)
C16 0.0207(17) 0.0258(17) 0.027(2) -0.0060(13) -0.0053(14) 0.0009(14)
C17 0.035(2) 0.045(2) 0.030(2) -0.0173(17) -0.0081(16) -0.0010(17)
C18 0.0195(16) 0.0267(17) 0.0252(19) -0.0080(13) -0.0002(14) -0.0019(14)
C19 0.0267(19) 0.036(2) 0.033(2) -0.0087(16) -0.0004(16) 0.0004(17)
C20 0.031(2) 0.044(2) 0.026(2) -0.0148(16) 0.0049(16) -0.0007(17)
C21 0.0212(17) 0.0273(18) 0.031(2) -0.0053(14) 0.0022(14) -0.0035(15)
C22 0.032(2) 0.0259(19) 0.053(3) -0.0068(16) 0.0058(18) 0.0016(18)
C23 0.039(2) 0.0235(19) 0.053(3) 0.0034(16) 0.0018(19) -0.0007(18)
C24 0.0243(18) 0.032(2) 0.035(2) 0.0044(15) 0.0008(15) -0.0012(16)
C25 0.0176(16) 0.0270(17) 0.0215(18) -0.0022(13) -0.0002(13) -0.0021(14)
C26 0.0231(17) 0.0319(19) 0.0247(19) -0.0019(14) -0.0001(14) 0.0013(15)
C27 0.034(2) 0.034(2) 0.030(2) 0.0004(16) 0.0003(16) 0.0104(16)
C28 0.031(2) 0.0272(19) 0.041(2) 0.0033(15) -0.0035(17) 0.0029(17)
C29 0.0228(17) 0.0295(19) 0.033(2) 0.0005(14) -0.0042(15) -0.0095(16)
C30 0.0209(16) 0.0292(18) 0.0202(18) -0.0043(14) -0.0036(14) -0.0005(14)
C31 0.0183(17) 0.056(2) 0.025(2) -0.0102(16) -0.0002(14) 0.0055(17)
C32 0.0196(17) 0.0236(17) 0.0258(19) -0.0038(13) -0.0014(14) -0.0003(14)
C33 0.0163(16) 0.0235(17) 0.0221(18) -0.0011(13) -0.0010(13) 0.0011(14)
C34 0.0174(16) 0.0265(17) 0.0231(19) -0.0021(13) -0.0022(13) -0.0003(14)
C35 0.0199(17) 0.043(2) 0.027(2) -0.0068(15) -0.0053(15) -0.0021(16)
C36 0.0181(16) 0.0259(17) 0.0208(18) -0.0015(13) -0.0046(13) -0.0005(14)
C37 0.0197(16) 0.0244(17) 0.0196(18) -0.0024(13) -0.0014(13) 0.0002(14)
C38 0.0233(18) 0.047(2) 0.0192(19) -0.0061(16) -0.0030(14) -0.0022(16)
C39 0.0225(17) 0.0302(18) 0.0146(17) -0.0052(14) -0.0002(13) -0.0038(14)
C40 0.0244(18) 0.035(2) 0.0232(19) -0.0070(15) 0.0007(14) -0.0042(15)
C41 0.0320(19) 0.0293(19) 0.029(2) -0.0083(15) -0.0026(15) -0.0045(15)
C42 0.0306(19) 0.0310(19) 0.0231(19) -0.0002(15) -0.0009(15) -0.0031(15)
C43 0.0231(17) 0.036(2) 0.0227(19) -0.0014(15) -0.0010(14) 0.0004(15)
C44 0.0225(17) 0.0312(18) 0.0215(18) -0.0077(14) -0.0029(14) -0.0030(14)
C45 0.037(2) 0.032(2) 0.032(2) 0.0025(17) -0.0007(17) -0.0019(16)
C46 0.046(2) 0.043(2) 0.042(3) -0.0007(19) -0.010(2) -0.0085(19)
C47 0.060(3) 0.046(2) 0.045(3) 0.006(2) -0.017(2) -0.011(2)
C48 0.068(3) 0.044(2) 0.032(2) 0.012(2) -0.013(2) -0.006(2)
C49 0.058(3) 0.054(3) 0.036(3) -0.004(2) -0.004(2) 0.001(2)
C50 0.053(3) 0.049(2) 0.036(2) -0.006(2) -0.007(2) -0.003(2)

loop_
_atom_type_symbol
_atom_type_description
_atom_type_scat_dispersion_real
_atom_type_scat_dispersion_imag
_atom_type_scat_source
C C 0.0033 0.0016 'International Tables Vol C Tables 4.2.6.8 and 6.1.1.4'
H H 0.0000 0.0000 'International Tables Vol C Tables 4.2.6.8 and 6.1.1.4'
N N 0.0061 0.0033 'International Tables Vol C Tables 4.2.6.8 and 6.1.1.4'
O O 0.0106 0.0060 'International Tables Vol C Tables 4.2.6.8 and 6.1.1.4'
Cl Cl 0.1484 0.1585 'International Tables Vol C Tables 4.2.6.8 and 6.1.1.4'
Co Co 0.3494 0.9721 'International Tables Vol C Tables 4.2.6.8 and 6.1.1.4'

loop_
_geom_angle_atom_site_label_1
_geom_angle_atom_site_label_2
_geom_angle_atom_site_label_3
_geom_angle_site_symmetry_1
_geom_angle_site_symmetry_3
_geom_angle
O2 Co1 O2 2_665 . 180.00(13)
O2 Co1 N1 2_665 . 91.07(9)
O2 Co1 N1 . . 88.93(9)
O2 Co1 N1 2_665 2_665 88.93(9)
O2 Co1 N1 . 2_665 91.07(9)
N1 Co1 N1 . 2_665 180.0
O2 Co1 O1 2_665 . 91.36(8)
O2 Co1 O1 . . 88.64(8)
N1 Co1 O1 . . 90.39(9)
N1 Co1 O1 2_665 . 89.61(9)
O2 Co1 O1 2_665 2_665 88.64(8)
O2 Co1 O1 . 2_665 91.36(8)
N1 Co1 O1 . 2_665 89.61(9)
N1 Co1 O1 2_665 2_665 90.39(9)
O1 Co1 O1 . 2_665 180.0000(10)
N9 Co2 N4 . . 172.10(11)
N9 Co2 N10 . . 81.20(11)
N4 Co2 N10 . . 98.79(11)
N9 Co2 N3 . . 99.94(11)
N4 Co2 N3 . . 80.63(11)
N10 Co2 N3 . . 175.98(10)
N9 Co2 N7 . . 85.42(11)
N4 Co2 N7 . . 86.69(10)
N10 Co2 N7 . . 91.73(11)
N3 Co2 N7 . . 92.21(10)
N9 Co2 N6 . . 91.00(11)
N4 Co2 N6 . . 96.89(10)
N10 Co2 N6 . . 87.54(11)
N3 Co2 N6 . . 88.58(10)
N7 Co2 N6 . . 176.42(10)
O7 Co3 O7 2_664 . 180.0
O7 Co3 O8 2_664 . 88.11(10)
O7 Co3 O8 . . 91.89(10)
O7 Co3 O8 2_664 2_664 91.89(10)
O7 Co3 O8 . 2_664 88.11(10)
O8 Co3 O8 . 2_664 180.0
O7 Co3 N12 2_664 . 90.33(12)
O7 Co3 N12 . . 89.67(12)
O8 Co3 N12 . . 91.42(11)
O8 Co3 N12 2_664 . 88.58(11)
O7 Co3 N12 2_664 2_664 89.67(12)
O7 Co3 N12 . 2_664 90.33(12)
O8 Co3 N12 . 2_664 88.58(11)
O8 Co3 N12 2_664 2_664 91.42(11)
N12 Co3 N12 . 2_664 180.0
O9 Cl1 O12 . . 108.7(2)
O9 Cl1 O10 . . 110.0(3)
O12 Cl1 O10 . . 108.7(2)
O9 Cl1 O11 . . 110.2(3)
O12 Cl1 O11 . . 110.9(2)
O10 Cl1 O11 . . 108.22(19)
Co1 O1 H1O . . 97.9
Co1 O1 H1P . . 120.3
H1O O1 H1P . . 104.5
C6 O2 Co1 . . 125.86(19)
C45 O7 Co3 . . 135.3(2)
Co3 O8 H8O . . 124.6
Co3 O8 H8P . . 102.4
H8O O8 H8P . . 113.8
H13O O13 H13P . . 114.4
H14O O14 H14P . . 108.7
O16B O16A O16C . . 76.9(12)
O16A O16B O16C . . 55.8(10)
O16A O16B O15 . . 150.5(12)
O16C O16B O15 . . 125.4(13)
O16A O16C O16B . . 47.3(9)
C1 N1 C5 . . 117.0(3)
C1 N1 Co1 . . 122.8(2)
C5 N1 Co1 . . 119.8(2)
N3 N2 C10 . . 117.8(2)
N3 N2 H2N . . 106.5
C10 N2 H2N . . 109.1
C13 N3 N2 . . 119.0(3)
C13 N3 Co2 . . 116.9(2)
N2 N3 Co2 . . 123.84(19)
N5 N4 C15 . . 110.8(2)
N5 N4 Co2 . . 133.5(2)
C15 N4 Co2 . . 114.7(2)
N4 N5 C18 . . 105.8(3)
C25 N6 C21 . . 117.3(3)
C25 N6 Co2 . . 120.5(2)
C21 N6 Co2 . . 122.2(2)
C26 N7 C30 . . 117.5(3)
C26 N7 Co2 . . 122.1(2)
C30 N7 Co2 . . 120.2(2)
N9 N8 C33 . . 106.0(3)
N8 N9 C36 . . 110.9(2)
N8 N9 Co2 . . 132.8(2)
C36 N9 Co2 . . 116.2(2)
C37 N10 N11 . . 119.8(3)
C37 N10 Co2 . . 117.6(2)
N11 N10 Co2 . . 122.29(19)
N10 N11 C39 . . 118.1(2)
N10 N11 H11N . . 108.0
C39 N11 H11N . . 113.7
C50 N12 C46 . . 117.0(4)
C50 N12 Co3 . . 119.1(3)
C46 N12 Co3 . . 123.8(3)
N1 C1 C2 . . 123.6(4)
N1 C1 H1 . . 118.2
C2 C1 H1 . . 118.2
C3 C2 C1 . . 118.1(4)
C3 C2 H2 . . 120.9
C1 C2 H2 . . 120.9
C4 C3 C2 . . 119.5(3)
C4 C3 H3 . . 120.3
C2 C3 H3 . . 120.3
C5 C4 C3 . . 118.6(4)
C5 C4 H4 . . 120.7
C3 C4 H4 . . 120.7
N1 C5 C4 . . 123.1(3)
N1 C5 H5 . . 118.4
C4 C5 H5 . . 118.4
O3 C6 O2 . . 125.3(3)
O3 C6 C7 . . 119.4(3)
O2 C6 C7 . . 115.3(3)
C12 C7 C8 . . 118.2(3)
C12 C7 C6 . . 121.6(3)
C8 C7 C6 . . 120.2(3)
C9 C8 C7 . . 120.4(3)
C9 C8 H8 . . 119.8
C7 C8 H8 . . 119.8
C8 C9 C10 . . 121.0(3)
C8 C9 H9 . . 119.5
C10 C9 H9 . . 119.5
C9 C10 C11 . . 118.9(3)
C9 C10 N2 . . 117.7(2)
C11 C10 N2 . . 123.4(3)
C12 C11 C10 . . 120.0(3)
C12 C11 H11 . . 120.0
C10 C11 H11 . . 120.0
C11 C12 C7 . . 121.5(3)
C11 C12 H12 . . 119.2
C7 C12 H12 . . 119.2
N3 C13 C15 . . 112.3(3)
N3 C13 C14 . . 124.3(3)
C15 C13 C14 . . 123.3(3)
C13 C14 H14A . . 109.5
C13 C14 H14B . . 109.5
H14A C14 H14B . . 109.5
C13 C14 H14C . . 109.5
H14A C14 H14C . . 109.5
H14B C14 H14C . . 109.5
N4 C15 C16 . . 109.0(3)
N4 C15 C13 . . 114.1(3)
C16 C15 C13 . . 136.8(3)
C15 C16 C18 . . 102.8(3)
C15 C16 C17 . . 128.9(3)
C18 C16 C17 . . 128.3(3)
C16 C17 H17A . . 109.5
C16 C17 H17B . . 109.5
H17A C17 H17B . . 109.5
C16 C17 H17C . . 109.5
H17A C17 H17C . . 109.5
H17B C17 H17C . . 109.5
N5 C18 C16 . . 111.6(3)
N5 C18 C19 . . 119.3(3)
C16 C18 C19 . . 129.1(3)
O4 C19 C18 . . 120.8(3)
O4 C19 C20 . . 120.9(3)
C18 C19 C20 . . 118.3(3)
C19 C20 H20A . . 109.5
C19 C20 H20B . . 109.5
H20A C20 H20B . . 109.5
C19 C20 H20C . . 109.5
H20A C20 H20C . . 109.5
H20B C20 H20C . . 109.5
N6 C21 C22 . . 122.5(3)
N6 C21 H21 . . 118.7
C22 C21 H21 . . 118.7
C21 C22 C23 . . 119.6(3)
C21 C22 H22 . . 120.2
C23 C22 H22 . . 120.2
C24 C23 C22 . . 118.6(3)
C24 C23 H23 . . 120.7
C22 C23 H23 . . 120.7
C23 C24 C25 . . 119.1(3)
C23 C24 H24 . . 120.4
C25 C24 H24 . . 120.4
N6 C25 C24 . . 123.0(3)
N6 C25 H25 . . 118.5
C24 C25 H25 . . 118.5
N7 C26 C27 . . 122.6(3)
N7 C26 H26 . . 118.7
C27 C26 H26 . . 118.7
C26 C27 C28 . . 119.6(3)
C26 C27 H27 . . 120.2
C28 C27 H27 . . 120.2
C27 C28 C29 . . 118.5(3)
C27 C28 H28 . . 120.8
C29 C28 H28 . . 120.8
C30 C29 C28 . . 119.0(3)
C30 C29 H29 . . 120.5
C28 C29 H29 . . 120.5
N7 C30 C29 . . 122.7(3)
N7 C30 H30 . . 118.6
C29 C30 H30 . . 118.6
C32 C31 H31A . . 109.5
C32 C31 H31B . . 109.5
H31A C31 H31B . . 109.5
C32 C31 H31C . . 109.5
H31A C31 H31C . . 109.5
H31B C31 H31C . . 109.5
O5 C32 C33 . . 120.6(3)
O5 C32 C31 . . 121.6(3)
C33 C32 C31 . . 117.8(3)
N8 C33 C34 . . 111.6(3)
N8 C33 C32 . . 119.3(3)
C34 C33 C32 . . 129.1(3)
C36 C34 C33 . . 102.7(3)
C36 C34 C35 . . 129.3(3)
C33 C34 C35 . . 127.9(3)
C34 C35 H35A . . 109.5
C34 C35 H35B . . 109.5
H35A C35 H35B . . 109.5
C34 C35 H35C . . 109.5
H35A C35 H35C . . 109.5
H35B C35 H35C . . 109.5
N9 C36 C34 . . 108.8(3)
N9 C36 C37 . . 113.2(3)
C34 C36 C37 . . 137.9(3)
N10 C37 C36 . . 111.6(3)
N10 C37 C38 . . 124.9(3)
C36 C37 C38 . . 123.5(3)
C37 C38 H38A . . 109.5
C37 C38 H38B . . 109.5
H38A C38 H38B . . 109.5
C37 C38 H38C . . 109.5
H38A C38 H38C . . 109.5
H38B C38 H38C . . 109.5
C40 C39 C44 . . 119.2(3)
C40 C39 N11 . . 123.4(3)
C44 C39 N11 . . 117.4(3)
C41 C40 C39 . . 119.4(3)
C41 C40 H40 . . 120.3
C39 C40 H40 . . 120.3
C40 C41 C42 . . 121.3(3)
C40 C41 H41 . . 119.3
C42 C41 H41 . . 119.3
C43 C42 C41 . . 119.1(3)
C43 C42 C45 . . 122.2(3)
C41 C42 C45 . . 118.6(3)
C42 C43 C44 . . 120.3(3)
C42 C43 H43 . . 119.8
C44 C43 H43 . . 119.8
C43 C44 C39 . . 120.3(3)
C43 C44 H44 . . 119.9
C39 C44 H44 . . 119.9
O6 C45 O7 . . 124.0(3)
O6 C45 C42 . . 121.1(3)
O7 C45 C42 . . 114.9(3)
N12 C46 C47 . . 123.3(4)
N12 C46 H46 . . 118.3
C47 C46 H46 . . 118.3
C46 C47 C48 . . 118.7(4)
C46 C47 H47 . . 120.7
C48 C47 H47 . . 120.7
C49 C48 C47 . . 118.6(4)
C49 C48 H48 . . 120.7
C47 C48 H48 . . 120.7
C48 C49 C50 . . 119.0(4)
C48 C49 H49 . . 120.5
C50 C49 H49 . . 120.5
N12 C50 C49 . . 123.4(4)
N12 C50 H50 . . 118.3
C49 C50 H50 . . 118.3

loop_
_geom_bond_atom_site_label_1
_geom_bond_atom_site_label_2
_geom_bond_site_symmetry_2
_geom_bond_distance
Co1 O2 2_665 2.040(2)
Co1 O2 . 2.040(2)
Co1 N1 . 2.156(3)
Co1 N1 2_665 2.156(3)
Co1 O1 . 2.159(2)
Co1 O1 2_665 2.159(2)
Co2 N9 . 1.876(2)
Co2 N4 . 1.911(3)
Co2 N10 . 1.932(3)
Co2 N3 . 1.948(3)
Co2 N7 . 1.978(3)
Co2 N6 . 1.984(3)
Co3 O7 2_664 1.988(2)
Co3 O7 . 1.988(2)
Co3 O8 . 2.159(3)
Co3 O8 2_664 2.159(3)
Co3 N12 . 2.185(3)
Co3 N12 2_664 2.185(3)
Cl1 O9 . 1.399(4)
Cl1 O12 . 1.424(3)
Cl1 O10 . 1.427(3)
Cl1 O11 . 1.436(3)
O1 H1O . 0.9561
O1 H1P . 0.9058
O2 C6 . 1.281(4)
O3 C6 . 1.249(4)
O4 C19 . 1.223(4)
O5 C32 . 1.218(4)
O6 C45 . 1.257(4)
O7 C45 . 1.275(5)
O8 H8O . 0.9520
O8 H8P . 0.9277
O13 H13O . 0.9137
O13 H13P . 0.9336
O14 H14O . 0.9507
O14 H14P . 0.9563
O15 O16B . 1.550(14)
O16A O16B . 1.121(15)
O16A O16C . 1.260(16)
O16B O16C . 1.48(2)
N1 C1 . 1.338(4)
N1 C5 . 1.350(4)
N2 N3 . 1.403(3)
N2 C10 . 1.419(4)
N2 H2N . 0.9539
N3 C13 . 1.309(4)
N4 N5 . 1.332(4)
N4 C15 . 1.361(4)
N5 C18 . 1.369(4)
N6 C25 . 1.344(4)
N6 C21 . 1.350(4)
N7 C26 . 1.348(4)
N7 C30 . 1.348(4)
N8 N9 . 1.321(4)
N8 C33 . 1.360(4)
N9 C36 . 1.365(4)
N10 C37 . 1.307(4)
N10 N11 . 1.402(3)
N11 C39 . 1.406(4)
N11 H11N . 0.9658
N12 C50 . 1.329(5)
N12 C46 . 1.349(5)
C1 C2 . 1.383(5)
C1 H1 . 0.9500
C2 C3 . 1.381(6)
C2 H2 . 0.9500
C3 C4 . 1.378(6)
C3 H3 . 0.9500
C4 C5 . 1.378(5)
C4 H4 . 0.9500
C5 H5 . 0.9500
C6 C7 . 1.499(4)
C7 C12 . 1.397(4)
C7 C8 . 1.405(4)
C8 C9 . 1.380(4)
C8 H8 . 0.9500
C9 C10 . 1.396(4)
C9 H9 . 0.9500
C10 C11 . 1.398(4)
C11 C12 . 1.382(4)
C11 H11 . 0.9500
C12 H12 . 0.9500
C13 C15 . 1.442(4)
C13 C14 . 1.489(5)
C14 H14A . 0.9800
C14 H14B . 0.9800
C14 H14C . 0.9800
C15 C16 . 1.399(4)
C16 C18 . 1.404(5)
C16 C17 . 1.499(5)
C17 H17A . 0.9800
C17 H17B . 0.9800
C17 H17C . 0.9800
C18 C19 . 1.483(5)
C19 C20 . 1.498(5)
C20 H20A . 0.9800
C20 H20B . 0.9800
C20 H20C . 0.9800
C21 C22 . 1.373(5)
C21 H21 . 0.9500
C22 C23 . 1.379(5)
C22 H22 . 0.9500
C23 C24 . 1.374(5)
C23 H23 . 0.9500
C24 C25 . 1.378(5)
C24 H24 . 0.9500
C25 H25 . 0.9500
C26 C27 . 1.371(5)
C26 H26 . 0.9500
C27 C28 . 1.381(5)
C27 H27 . 0.9500
C28 C29 . 1.383(5)
C28 H28 . 0.9500
C29 C30 . 1.381(5)
C29 H29 . 0.9500
C30 H30 . 0.9500
C31 C32 . 1.493(5)
C31 H31A . 0.9800
C31 H31B . 0.9800
C31 H31C . 0.9800
C32 C33 . 1.469(4)
C33 C34 . 1.406(5)
C34 C36 . 1.392(4)
C34 C35 . 1.491(5)
C35 H35A . 0.9800
C35 H35B . 0.9800
C35 H35C . 0.9800
C36 C37 . 1.460(4)
C37 C38 . 1.490(5)
C38 H38A . 0.9800
C38 H38B . 0.9800
C38 H38C . 0.9800
C39 C40 . 1.390(5)
C39 C44 . 1.405(4)
C40 C41 . 1.382(5)
C40 H40 . 0.9500
C41 C42 . 1.389(5)
C41 H41 . 0.9500
C42 C43 . 1.380(5)
C42 C45 . 1.494(5)
C43 C44 . 1.383(5)
C43 H43 . 0.9500
C44 H44 . 0.9500
C46 C47 . 1.383(6)
C46 H46 . 0.9500
C47 C48 . 1.389(6)
C47 H47 . 0.9500
C48 C49 . 1.372(6)
C48 H48 . 0.9500
C49 C50 . 1.395(6)
C49 H49 . 0.9500
C50 H50 . 0.9500

loop_
_geom_hbond_atom_site_label_D
_geom_hbond_atom_site_label_H
_geom_hbond_atom_site_label_A
_geom_hbond_site_symmetry_A
_geom_hbond_distance_DH
_geom_hbond_distance_HA
_geom_hbond_distance_DA
_geom_hbond_angle_DHA
O1 H1O O3 . 0.96 1.76 2.677(3) 159.4
O1 H1P O10 . 0.91 2.02 2.903(4) 165.8
O1 H1P Cl1 . 0.91 2.91 3.795(2) 165.5
O8 H8O O13 2_674 0.95 1.86 2.789(4) 165.6
O8 H8P O6 2_664 0.93 1.84 2.734(4) 160.9
O13 H13O O4 . 0.91 2.01 2.909(4) 167.1
O13 H13P O14 2_774 0.93 1.94 2.835(5) 159.6
O14 H14O O15 . 0.95 1.86 2.809(7) 178.1
O14 H14P O6 . 0.96 1.83 2.751(5) 162.0
N2 H2N N8 . 0.95 2.03 2.924(4) 155.4
N2 H2N N9 . 0.95 2.54 3.173(4) 124.2
N11 H11N N5 . 0.97 1.98 2.864(4) 151.4
N11 H11N N4 . 0.97 2.49 3.092(4) 120.3

loop_
_geom_torsion_atom_site_label_1
_geom_torsion_atom_site_label_2
_geom_torsion_atom_site_label_3
_geom_torsion_atom_site_label_4
_geom_torsion_site_symmetry_1
_geom_torsion
N1 Co1 O2 C6 . -132.2(3)
N1 Co1 O2 C6 2_665 47.8(3)
O1 Co1 O2 C6 . -41.8(3)
O1 Co1 O2 C6 2_665 138.2(3)
O8 Co3 O7 C45 . 158.4(4)
O8 Co3 O7 C45 2_664 -21.6(4)
N12 Co3 O7 C45 . 67.0(4)
N12 Co3 O7 C45 2_664 -113.0(4)
O2 Co1 N1 C1 2_665 -37.8(3)
O2 Co1 N1 C1 . 142.2(3)
O1 Co1 N1 C1 . 53.6(3)
O1 Co1 N1 C1 2_665 -126.4(3)
O2 Co1 N1 C5 2_665 134.5(2)
O2 Co1 N1 C5 . -45.5(2)
O1 Co1 N1 C5 . -134.1(2)
O1 Co1 N1 C5 2_665 45.9(2)
C10 N2 N3 C13 . -77.9(3)
C10 N2 N3 Co2 . 97.0(3)
N9 Co2 N3 C13 . -164.1(2)
N4 Co2 N3 C13 . 7.9(2)
N7 Co2 N3 C13 . -78.4(2)
N6 Co2 N3 C13 . 105.1(2)
N9 Co2 N3 N2 . 20.8(2)
N4 Co2 N3 N2 . -167.1(2)
N7 Co2 N3 N2 . 106.6(2)
N6 Co2 N3 N2 . -69.9(2)
N10 Co2 N4 N5 . 5.8(3)
N3 Co2 N4 N5 . -178.2(3)
N7 Co2 N4 N5 . -85.4(3)
N6 Co2 N4 N5 . 94.4(3)
N10 Co2 N4 C15 . 173.7(2)
N3 Co2 N4 C15 . -10.3(2)
N7 Co2 N4 C15 . 82.5(2)
N6 Co2 N4 C15 . -97.7(2)
C15 N4 N5 C18 . 0.7(3)
Co2 N4 N5 C18 . 169.0(2)
N9 Co2 N6 C25 . 166.5(2)
N4 Co2 N6 C25 . -13.2(3)
N10 Co2 N6 C25 . 85.3(2)
N3 Co2 N6 C25 . -93.6(2)
N9 Co2 N6 C21 . -15.5(3)
N4 Co2 N6 C21 . 164.8(3)
N10 Co2 N6 C21 . -96.7(3)
N3 Co2 N6 C21 . 84.4(3)
N9 Co2 N7 C26 . -117.0(3)
N4 Co2 N7 C26 . 62.7(3)
N10 Co2 N7 C26 . -36.0(3)
N3 Co2 N7 C26 . 143.2(3)
N9 Co2 N7 C30 . 57.5(2)
N4 Co2 N7 C30 . -122.8(2)
N10 Co2 N7 C30 . 138.5(2)
N3 Co2 N7 C30 . -42.3(2)
C33 N8 N9 C36 . 0.4(3)
C33 N8 N9 Co2 . 178.8(2)
N10 Co2 N9 N8 . 177.6(3)
N3 Co2 N9 N8 . 1.5(3)
N7 Co2 N9 N8 . -90.0(3)
N6 Co2 N9 N8 . 90.2(3)
N10 Co2 N9 C36 . -4.1(2)
N3 Co2 N9 C36 . 179.8(2)
N7 Co2 N9 C36 . 88.4(2)
N6 Co2 N9 C36 . -91.4(2)
N9 Co2 N10 C37 . 4.1(2)
N4 Co2 N10 C37 . -167.9(2)
N7 Co2 N10 C37 . -81.0(2)
N6 Co2 N10 C37 . 95.5(2)
N9 Co2 N10 N11 . -169.6(2)
N4 Co2 N10 N11 . 18.4(2)
N7 Co2 N10 N11 . 105.3(2)
N6 Co2 N10 N11 . -78.2(2)
C37 N10 N11 C39 . -76.9(4)
Co2 N10 N11 C39 . 96.7(3)
O7 Co3 N12 C50 2_664 -50.1(3)
O7 Co3 N12 C50 . 129.9(3)
O8 Co3 N12 C50 . 38.0(3)
O8 Co3 N12 C50 2_664 -142.0(3)
O7 Co3 N12 C46 2_664 133.9(3)
O7 Co3 N12 C46 . -46.1(3)
O8 Co3 N12 C46 . -138.0(3)
O8 Co3 N12 C46 2_664 42.0(3)
Co1 N1 C1 C2 . 172.3(3)
N1 C1 C2 C3 . -1.6(6)
C1 C2 C3 C4 . 2.4(6)
C2 C3 C4 C5 . -1.4(6)
C1 N1 C5 C4 . 1.3(5)
Co1 N1 C5 C4 . -171.4(3)
C3 C4 C5 N1 . -0.5(5)
Co1 O2 C6 O3 . 23.2(4)
Co1 O2 C6 C7 . -155.6(2)
O3 C6 C7 C12 . 168.3(3)
O2 C6 C7 C12 . -12.8(4)
O3 C6 C7 C8 . -14.7(4)
O2 C6 C7 C8 . 164.1(3)
C12 C7 C8 C9 . 0.7(5)
C6 C7 C8 C9 . -176.3(3)
C7 C8 C9 C10 . -2.1(5)
C8 C9 C10 C11 . 1.2(5)
C8 C9 C10 N2 . -177.8(3)
N3 N2 C10 C9 . -163.1(3)
N3 N2 C10 C11 . 17.9(4)
C9 C10 C11 C12 . 1.1(5)
N2 C10 C11 C12 . -180.0(3)
C10 C11 C12 C7 . -2.5(5)
C8 C7 C12 C11 . 1.6(5)
C6 C7 C12 C11 . 178.6(3)
N2 N3 C13 C15 . 171.4(2)
Co2 N3 C13 C15 . -3.8(3)
N2 N3 C13 C14 . -7.5(4)
Co2 N3 C13 C14 . 177.3(2)
N5 N4 C15 C16 . -0.9(3)
Co2 N4 C15 C16 . -171.6(2)
N5 N4 C15 C13 . -178.1(2)
Co2 N4 C15 C13 . 11.3(3)
N3 C13 C15 N4 . -4.8(4)
C14 C13 C15 N4 . 174.1(3)
N3 C13 C15 C16 . 179.1(3)
C14 C13 C15 C16 . -1.9(6)
N4 C15 C16 C18 . 0.7(3)
C13 C15 C16 C18 . 176.9(3)
N4 C15 C16 C17 . -176.8(3)
C13 C15 C16 C17 . -0.7(6)
N4 N5 C18 C16 . -0.3(3)
N4 N5 C18 C19 . 179.8(3)
C15 C16 C18 N5 . -0.3(4)
C17 C16 C18 N5 . 177.3(3)
C15 C16 C18 C19 . 179.7(3)
C17 C16 C18 C19 . -2.8(6)
N5 C18 C19 O4 . 171.4(3)
C16 C18 C19 O4 . -8.5(6)
N5 C18 C19 C20 . -6.9(5)
C16 C18 C19 C20 . 173.2(3)
C25 N6 C21 C22 . 0.9(5)
Co2 N6 C21 C22 . -177.2(3)
N6 C21 C22 C23 . -0.1(6)
C21 C22 C23 C24 . -0.5(6)
C22 C23 C24 C25 . 0.3(6)
C21 N6 C25 C24 . -1.1(5)
Co2 N6 C25 C24 . 177.0(3)
C23 C24 C25 N6 . 0.5(5)
C30 N7 C26 C27 . -0.5(5)
Co2 N7 C26 C27 . 174.2(3)
N7 C26 C27 C28 . 1.0(6)
C26 C27 C28 C29 . -0.5(6)
C27 C28 C29 C30 . -0.5(5)
C26 N7 C30 C29 . -0.6(5)
Co2 N7 C30 C29 . -175.3(2)
C28 C29 C30 N7 . 1.1(5)
N9 N8 C33 C34 . 0.1(3)
N9 N8 C33 C32 . 178.3(3)
O5 C32 C33 N8 . 169.4(3)
C31 C32 C33 N8 . -10.4(4)
O5 C32 C33 C34 . -12.7(5)
C31 C32 C33 C34 . 167.4(3)
N8 C33 C34 C36 . -0.6(3)
C32 C33 C34 C36 . -178.5(3)
N8 C33 C34 C35 . 175.3(3)
C32 C33 C34 C35 . -2.7(5)
N8 N9 C36 C34 . -0.8(3)
Co2 N9 C36 C34 . -179.5(2)
N8 N9 C36 C37 . -177.8(2)
Co2 N9 C36 C37 . 3.5(3)
C33 C34 C36 N9 . 0.8(3)
C35 C34 C36 N9 . -175.0(3)
C33 C34 C36 C37 . 176.6(4)
C35 C34 C36 C37 . 0.9(6)
N11 N10 C37 C36 . 170.7(3)
Co2 N10 C37 C36 . -3.2(3)
N11 N10 C37 C38 . -10.3(5)
Co2 N10 C37 C38 . 175.8(2)
N9 C36 C37 N10 . -0.2(4)
C34 C36 C37 N10 . -175.9(4)
N9 C36 C37 C38 . -179.2(3)
C34 C36 C37 C38 . 5.1(6)
N10 N11 C39 C40 . 30.9(5)
N10 N11 C39 C44 . -152.5(3)
C44 C39 C40 C41 . -5.2(5)
N11 C39 C40 C41 . 171.3(3)
C39 C40 C41 C42 . 0.9(5)
C40 C41 C42 C43 . 4.4(5)
C40 C41 C42 C45 . -173.1(3)
C41 C42 C43 C44 . -5.4(5)
C45 C42 C43 C44 . 172.1(3)
C42 C43 C44 C39 . 1.1(5)
C40 C39 C44 C43 . 4.3(5)
N11 C39 C44 C43 . -172.4(3)
Co3 O7 C45 O6 . 35.7(6)
Co3 O7 C45 C42 . -145.9(3)
C43 C42 C45 O6 . 10.3(6)
C41 C42 C45 O6 . -172.3(3)
C43 C42 C45 O7 . -168.2(3)
C41 C42 C45 O7 . 9.3(5)
C50 N12 C46 C47 . 0.0(6)
Co3 N12 C46 C47 . 176.1(3)
N12 C46 C47 C48 . -1.1(6)
C46 C47 C48 C49 . 0.7(6)
C47 C48 C49 C50 . 0.6(6)
C46 N12 C50 C49 . 1.4(6)
Co3 N12 C50 C49 . -174.8(3)
C48 C49 C50 N12 . -1.8(6)
